data_2229268
loop_
_publ_author_name
'Fun, Hoong-Kun'
'Chantrapromma, Suchada'
'Sumangala, V.'
'Nagaraja, G. K.'
'Poojary, Boja'

_publ_section_title
;
 1-{4-Chloro-2-[2-(2-fluorophenyl)-1,3-dithiolan-2-yl]phenyl}-2-methyl-1<i>H</i>-imidazole-5-carbaldehyde
;
_journal_coeditor_code WN2418
_journal_issue 2
_journal_name_full 'Acta Crystallographica Section E'
_journal_page_first o496
_journal_page_last o497
_journal_paper_doi 10.1107/S1600536811002595
_journal_volume 67
_journal_year 2011
_chemical_formula_iupac 'C20 H16 Cl F N2 O S2'
_chemical_formula_moiety 'C20 H16 Cl F N2 O S2'
_chemical_formula_sum 'C20 H16 Cl F N2 O S2'
_chemical_formula_weight 418.92
_chemical_melting_point_gt 431
_chemical_melting_point_lt 433
_chemical_name_systematic
1-{4-Chloro-2-[2-(2-fluorophenyl)-1,3-dithiolan-2-yl]phenyl}-2-methyl-1<i>H</i>-imidazole-5-carbaldehyde
_space_group_IT_number 14
_symmetry_cell_setting monoclinic
_symmetry_space_group_name_Hall '-P 2ybc'
_symmetry_space_group_name_H-M 'P 1 21/c 1'
_atom_sites_solution_hydrogens geom
_atom_sites_solution_primary direct
_atom_sites_solution_secondary difmap
_audit_creation_method SHELXL-97
_cell_angle_alpha 90.00
_cell_angle_beta 116.8070(10)
_cell_angle_gamma 90.00
_cell_formula_units_Z 8
_cell_length_a 18.5654(3)
_cell_length_b 9.27300(10)
_cell_length_c 24.7174(4)
_cell_measurement_reflns_used 11058
_cell_measurement_temperature 297
_cell_measurement_theta_max 30.00
_cell_measurement_theta_min 2.31
_cell_volume 3797.96(10)
_computing_cell_refinement 'SAINT (Bruker, 2005)'
_computing_data_collection 'APEX2 (Bruker, 2005)'
_computing_data_reduction 'SAINT (Bruker, 2005)'
_computing_molecular_graphics 'SHELXTL (Sheldrick, 2008)'
_computing_publication_material 'SHELXTL (Sheldrick, 2008) and PLATON (Spek, 2009)'
_computing_structure_refinement 'SHELXTL (Sheldrick, 2008)'
_computing_structure_solution 'SHELXTL (Sheldrick, 2008)'
_diffrn_ambient_temperature 297
_diffrn_measured_fraction_theta_full 1.000
_diffrn_measured_fraction_theta_max 1.000
_diffrn_measurement_device_type 'Bruker SMART APEXII CCD area-detector'
_diffrn_measurement_method '\f and \w'
_diffrn_radiation_monochromator graphite
_diffrn_radiation_source 'sealed tube'
_diffrn_radiation_type MoK\a
_diffrn_radiation_wavelength 0.71073
_diffrn_reflns_av_R_equivalents 0.0247
_diffrn_reflns_av_sigmaI/netI 0.0251
_diffrn_reflns_limit_h_max 26
_diffrn_reflns_limit_h_min -25
_diffrn_reflns_limit_k_max 13
_diffrn_reflns_limit_k_min -11
_diffrn_reflns_limit_l_max 34
_diffrn_reflns_limit_l_min -34
_diffrn_reflns_number 42050
_diffrn_reflns_theta_full 30.00
_diffrn_reflns_theta_max 30.00
_diffrn_reflns_theta_min 2.31
_diffrn_standards_number 0
_exptl_absorpt_coefficient_mu 0.443
_exptl_absorpt_correction_T_max 0.8329
_exptl_absorpt_correction_T_min 0.7871
_exptl_absorpt_correction_type multi-scan
_exptl_absorpt_process_details '(SADABS; Bruker, 2005)'
_exptl_crystal_colour Yellow
_exptl_crystal_density_diffrn 1.465
_exptl_crystal_density_method 'not measured'
_exptl_crystal_description Block
_exptl_crystal_F_000 1728
_exptl_crystal_size_max 0.57
_exptl_crystal_size_mid 0.52
_exptl_crystal_size_min 0.43
_refine_diff_density_max 0.466
_refine_diff_density_min -0.288
_refine_ls_extinction_method none
_refine_ls_goodness_of_fit_ref 1.014
_refine_ls_hydrogen_treatment constr
_refine_ls_matrix_type full
_refine_ls_number_parameters 498
_refine_ls_number_reflns 11058
_refine_ls_number_restraints 0
_refine_ls_restrained_S_all 1.014
_refine_ls_R_factor_all 0.0600
_refine_ls_R_factor_gt 0.0404
_refine_ls_shift/su_max 0.001
_refine_ls_shift/su_mean 0.001
_refine_ls_structure_factor_coef Fsqd
_refine_ls_weighting_details 'calc w=1/[\s^2^(Fo^2^)+(0.0494P)^2^+1.2334P] where P=(Fo^2^+2Fc^2^)/3'
_refine_ls_weighting_scheme calc
_refine_ls_wR_factor_gt 0.0972
_refine_ls_wR_factor_ref 0.1100
_reflns_number_gt 8238
_reflns_number_total 11058
_reflns_threshold_expression I>2\s(I)
_cod_data_source_file wn2418.cif
_cod_data_source_block I
_cod_original_sg_symbol_H-M 'P 21/c'
_cod_database_code 2229268
_cod_database_fobs_code 2229268

loop_
_symmetry_equiv_pos_as_xyz
'x, y, z'
'-x, y+1/2, -z+1/2'
'-x, -y, -z'
'x, -y-1/2, z-1/2'

loop_
_atom_site_type_symbol
_atom_site_label
_atom_site_fract_x
_atom_site_fract_y
_atom_site_fract_z
_atom_site_U_iso_or_equiv
_atom_site_adp_type
_atom_site_calc_flag
_atom_site_refinement_flags
_atom_site_occupancy
_atom_site_disorder_assembly
_atom_site_disorder_group
Cl Cl1A 0.25942(3) 0.62718(5) 0.73463(3) 0.06226(14) Uani d . 1 . .
S S1A 0.30891(3) 0.06420(5) 0.76209(2) 0.04776(11) Uani d . 1 . .
S S2A 0.35008(3) 0.12181(5) 0.89061(2) 0.04827(11) Uani d . 1 . .
F F1A 0.45561(7) 0.10894(12) 0.75343(5) 0.0543(3) Uani d . 1 . .
O O1A 0.45746(10) 0.3552(2) 0.97799(8) 0.0808(5) Uani d . 1 . .
N N1A 0.54863(7) 0.30739(13) 0.90641(6) 0.0333(3) Uani d . 1 . .
N N2A 0.67475(8) 0.22391(16) 0.94763(7) 0.0462(3) Uani d . 1 . .
C C1A 0.49232(10) 0.03084(17) 0.80578(8) 0.0411(3) Uani d . 1 . .
C C2A 0.55553(11) -0.0572(2) 0.81286(10) 0.0536(5) Uani d . 1 . .
H H2AA 0.5715 -0.0656 0.7823 0.064 Uiso calc R 1 . .
C C3A 0.59483(12) -0.1329(2) 0.86655(11) 0.0603(5) Uani d . 1 . .
H H3AA 0.6381 -0.1927 0.8727 0.072 Uiso calc R 1 . .
C C4A 0.56967(12) -0.1193(2) 0.91058(10) 0.0562(5) Uani d . 1 . .
H H4AA 0.5967 -0.1692 0.9469 0.067 Uiso calc R 1 . .
C C5A 0.50453(10) -0.03238(17) 0.90177(8) 0.0439(4) Uani d . 1 . .
H H5AA 0.4878 -0.0263 0.9319 0.053 Uiso calc R 1 . .
C C6A 0.46387(9) 0.04589(15) 0.84846(7) 0.0352(3) Uani d . 1 . .
C C7A 0.38948(9) 0.13927(16) 0.83468(7) 0.0342(3) Uani d . 1 . .
C C8A 0.23702(12) 0.0129(3) 0.78845(10) 0.0632(5) Uani d . 1 . .
H H8AA 0.2005 0.0923 0.7835 0.076 Uiso calc R 1 . .
H H8AB 0.2055 -0.0688 0.7654 0.076 Uiso calc R 1 . .
C C9A 0.28267(13) -0.0262(2) 0.85399(11) 0.0617(5) Uani d . 1 . .
H H9AA 0.3130 -0.1145 0.8587 0.074 Uiso calc R 1 . .
H H9AB 0.2459 -0.0405 0.8716 0.074 Uiso calc R 1 . .
C C10A 0.40297(9) 0.30204(16) 0.82977(7) 0.0328(3) Uani d . 1 . .
C C11A 0.33688(9) 0.38578(18) 0.79124(8) 0.0391(3) Uani d . 1 . .
H H11A 0.2872 0.3414 0.7689 0.047 Uiso calc R 1 . .
C C12A 0.34365(9) 0.53227(18) 0.78570(8) 0.0403(3) Uani d . 1 . .
C C13A 0.41532(10) 0.60404(18) 0.81777(8) 0.0449(4) Uani d . 1 . .
H H13A 0.4193 0.7029 0.8135 0.054 Uiso calc R 1 . .
C C14A 0.48118(10) 0.52407(17) 0.85662(8) 0.0418(4) Uani d . 1 . .
H H14A 0.5303 0.5702 0.8788 0.050 Uiso calc R 1 . .
C C15A 0.47569(9) 0.37588(16) 0.86333(7) 0.0330(3) Uani d . 1 . .
C C16A 0.61461(9) 0.27685(17) 0.89769(7) 0.0368(3) Uani d . 1 . .
C C17A 0.64670(11) 0.22370(19) 0.98946(8) 0.0463(4) Uani d . 1 . .
H H17A 0.6764 0.1917 1.0291 0.056 Uiso calc R 1 . .
C C18A 0.56970(10) 0.27589(17) 0.96678(7) 0.0392(3) Uani d . 1 . .
C C19A 0.52354(13) 0.3053(2) 0.99857(9) 0.0527(4) Uani d . 1 . .
H H19A 0.5476 0.2831 1.0397 0.063 Uiso calc R 1 . .
C C20A 0.61982(11) 0.3074(2) 0.84079(8) 0.0501(4) Uani d . 1 . .
H H20A 0.6601 0.2465 0.8384 0.075 Uiso calc R 1 . .
H H20B 0.6342 0.4066 0.8403 0.075 Uiso calc R 1 . .
H H20C 0.5685 0.2887 0.8068 0.075 Uiso calc R 1 . .
Cl Cl1B -0.11743(3) 0.82366(6) 0.82366(2) 0.06218(14) Uani d . 1 A .
S S1B -0.06051(3) 0.25797(5) 0.84138(2) 0.04791(11) Uani d . 1 . .
S S2B 0.07738(3) 0.33592(5) 0.81837(2) 0.04785(11) Uani d . 1 . .
F F1B 0.00272(8) 0.29431(15) 0.97221(5) 0.0681(3) Uani d . 1 . .
O O1B 0.20278(10) 0.6108(2) 0.86047(7) 0.0772(5) Uani d . 1 . .
N N1B 0.18622(7) 0.50963(14) 0.96952(6) 0.0348(3) Uani d . 1 . .
N N2B 0.28898(9) 0.41459(16) 1.04951(7) 0.0475(3) Uani d . 1 . .
C C1B 0.06791(12) 0.2203(2) 0.97587(8) 0.0479(4) Uani d . 1 A .
C C2B 0.10655(16) 0.1275(2) 1.02414(9) 0.0659(6) Uani d . 1 . .
H H2BA 0.0872 0.1141 1.0525 0.079 Uiso calc R 1 . .
C C3B 0.17401(15) 0.0555(2) 1.02951(10) 0.0688(6) Uani d . 1 . .
H H3BA 0.2010 -0.0071 1.0618 0.083 Uiso calc R 1 . .
C C4B 0.20137(12) 0.0759(2) 0.98734(10) 0.0593(5) Uani d . 1 . .
H H4BA 0.2476 0.0281 0.9913 0.071 Uiso calc R 1 . .
C C5B 0.16075(10) 0.16754(18) 0.93844(8) 0.0448(4) Uani d . 1 A .
H H5BA 0.1797 0.1786 0.9097 0.054 Uiso calc R 1 . .
C C6B 0.09254(9) 0.24306(16) 0.93159(7) 0.0357(3) Uani d . 1 . .
C C7B 0.04282(9) 0.33975(17) 0.87717(7) 0.0336(3) Uani d . 1 A .
C C10B 0.04177(9) 0.50073(16) 0.89252(6) 0.0321(3) Uani d . 1 . .
C C11B -0.02824(9) 0.58123(18) 0.86003(7) 0.0374(3) Uani d . 1 A .
H H11B -0.0750 0.5347 0.8329 0.045 Uiso calc R 1 . .
C C12B -0.02917(10) 0.72888(18) 0.86748(7) 0.0401(3) Uani d . 1 . .
C C13B 0.03757(11) 0.80291(19) 0.90805(8) 0.0464(4) Uani d . 1 A .
H H13B 0.0361 0.9022 0.9128 0.056 Uiso calc R 1 . .
C C14B 0.10674(10) 0.72464(18) 0.94136(8) 0.0445(4) Uani d . 1 . .
H H14B 0.1525 0.7718 0.9696 0.053 Uiso calc R 1 A .
C C15B 0.10945(9) 0.57683(17) 0.93361(7) 0.0342(3) Uani d . 1 A .
C C16B 0.21586(10) 0.47013(18) 1.02890(7) 0.0399(3) Uani d . 1 . .
C C17B 0.30732(10) 0.42030(19) 1.00227(9) 0.0468(4) Uani d . 1 . .
H H17B 0.3557 0.3880 1.0039 0.056 Uiso calc R 1 . .
C C18B 0.24570(9) 0.47949(17) 0.95176(8) 0.0396(3) Uani d . 1 . .
C C19B 0.24897(12) 0.5274(2) 0.89772(9) 0.0532(4) Uani d . 1 . .
H H19B 0.2906 0.4909 0.8906 0.064 Uiso calc R 1 . .
C C20B 0.17221(12) 0.4943(3) 1.06578(9) 0.0579(5) Uani d . 1 . .
H H20D 0.1919 0.4284 1.0993 0.087 Uiso calc R 1 . .
H H20E 0.1155 0.4786 1.0411 0.087 Uiso calc R 1 . .
H H20F 0.1809 0.5915 1.0807 0.087 Uiso calc R 1 . .
C C8BA -0.0620(2) 0.1950(5) 0.77250(17) 0.0664(10) Uani d P 0.849(10) A 1
H H8BA -0.0914 0.1048 0.7604 0.080 Uiso calc PR 0.849(10) A 1
H H8BB -0.0889 0.2650 0.7404 0.080 Uiso calc PR 0.849(10) A 1
C C9BA 0.0235(2) 0.1734(4) 0.78267(16) 0.0593(9) Uani d P 0.849(10) A 1
H H9BA 0.0250 0.1576 0.7444 0.071 Uiso calc PR 0.849(10) A 1
H H9BB 0.0474 0.0907 0.8086 0.071 Uiso calc PR 0.849(10) A 1
C C8BB -0.0388(12) 0.1405(19) 0.7960(9) 0.053(4) Uiso d P 0.151(10) A 2
H H8BC -0.0007 0.0679 0.8208 0.064 Uiso calc PR 0.151(10) A 2
H H8BD -0.0877 0.0923 0.7676 0.064 Uiso calc PR 0.151(10) A 2
C C9BB -0.0027(15) 0.228(3) 0.7614(11) 0.075(6) Uiso d P 0.151(10) A 2
H H9BC -0.0434 0.2900 0.7314 0.090 Uiso calc PR 0.151(10) A 2
H H9BD 0.0188 0.1649 0.7410 0.090 Uiso calc PR 0.151(10) A 2

loop_
_atom_site_aniso_label
_atom_site_aniso_U_11
_atom_site_aniso_U_22
_atom_site_aniso_U_33
_atom_site_aniso_U_12
_atom_site_aniso_U_13
_atom_site_aniso_U_23
Cl1A 0.0383(2) 0.0507(3) 0.0845(4) 0.0141(2) 0.0160(2) 0.0254(2)
S1A 0.0388(2) 0.0450(2) 0.0457(2) -0.00736(18) 0.00682(18) -0.00719(18)
S2A 0.0500(3) 0.0469(2) 0.0538(3) -0.0069(2) 0.0286(2) -0.0025(2)
F1A 0.0612(7) 0.0563(6) 0.0475(6) 0.0087(5) 0.0264(5) 0.0081(5)
O1A 0.0655(10) 0.1031(14) 0.0858(12) -0.0056(10) 0.0447(9) -0.0174(10)
N1A 0.0274(6) 0.0310(6) 0.0355(6) -0.0008(5) 0.0090(5) -0.0007(5)
N2A 0.0352(7) 0.0425(8) 0.0498(8) 0.0069(6) 0.0093(6) 0.0016(6)
C1A 0.0399(8) 0.0325(8) 0.0464(9) -0.0002(7) 0.0155(7) -0.0011(7)
C2A 0.0495(10) 0.0407(10) 0.0730(13) 0.0015(8) 0.0299(10) -0.0093(9)
C3A 0.0413(10) 0.0355(9) 0.0924(16) 0.0082(8) 0.0199(10) -0.0023(10)
C4A 0.0462(10) 0.0342(9) 0.0649(12) 0.0039(8) 0.0046(9) 0.0097(8)
C5A 0.0442(9) 0.0304(8) 0.0469(9) -0.0026(7) 0.0116(8) 0.0054(7)
C6A 0.0329(7) 0.0236(7) 0.0421(8) -0.0023(6) 0.0107(6) -0.0008(6)
C7A 0.0303(7) 0.0304(7) 0.0369(7) -0.0023(6) 0.0106(6) 0.0005(6)
C8A 0.0393(10) 0.0584(12) 0.0797(15) -0.0132(9) 0.0161(10) -0.0025(11)
C9A 0.0541(12) 0.0507(11) 0.0834(15) -0.0127(9) 0.0336(11) 0.0067(10)
C10A 0.0286(7) 0.0283(7) 0.0390(7) 0.0003(6) 0.0132(6) 0.0005(6)
C11A 0.0260(7) 0.0371(8) 0.0484(9) 0.0002(6) 0.0116(7) 0.0037(7)
C12A 0.0310(8) 0.0368(8) 0.0495(9) 0.0078(6) 0.0148(7) 0.0082(7)
C13A 0.0444(9) 0.0281(8) 0.0575(10) 0.0018(7) 0.0190(8) 0.0032(7)
C14A 0.0332(8) 0.0323(8) 0.0506(9) -0.0043(6) 0.0106(7) -0.0018(7)
C15A 0.0272(7) 0.0301(7) 0.0374(7) 0.0024(6) 0.0107(6) -0.0002(6)
C16A 0.0307(7) 0.0320(7) 0.0420(8) 0.0007(6) 0.0112(6) -0.0025(6)
C17A 0.0457(9) 0.0394(9) 0.0389(8) 0.0040(7) 0.0060(7) 0.0040(7)
C18A 0.0420(9) 0.0329(8) 0.0373(8) -0.0035(7) 0.0132(7) -0.0004(6)
C19A 0.0556(12) 0.0522(11) 0.0548(11) -0.0113(9) 0.0287(10) -0.0083(9)
C20A 0.0441(10) 0.0569(11) 0.0514(10) -0.0008(8) 0.0234(8) -0.0001(8)
Cl1B 0.0466(3) 0.0566(3) 0.0570(3) 0.0220(2) 0.0001(2) 0.0008(2)
S1B 0.0339(2) 0.0497(3) 0.0522(2) -0.00964(18) 0.01240(19) -0.0126(2)
S2B 0.0566(3) 0.0502(3) 0.0435(2) -0.0079(2) 0.0286(2) -0.00982(19)
F1B 0.0733(8) 0.0838(9) 0.0640(7) 0.0218(7) 0.0458(7) 0.0078(6)
O1B 0.0712(10) 0.0979(13) 0.0585(9) 0.0014(9) 0.0257(8) 0.0205(9)
N1B 0.0249(6) 0.0350(7) 0.0365(6) 0.0012(5) 0.0069(5) -0.0032(5)
N2B 0.0362(7) 0.0430(8) 0.0487(8) 0.0058(6) 0.0064(6) 0.0042(6)
C1B 0.0539(11) 0.0463(10) 0.0429(9) 0.0055(8) 0.0213(8) 0.0000(8)
C2B 0.0898(17) 0.0588(13) 0.0454(10) 0.0042(12) 0.0271(11) 0.0068(9)
C3B 0.0797(15) 0.0440(11) 0.0531(12) 0.0071(11) 0.0038(11) 0.0071(9)
C4B 0.0476(11) 0.0357(9) 0.0721(13) 0.0082(8) 0.0072(10) -0.0021(9)
C5B 0.0380(8) 0.0334(8) 0.0568(10) 0.0018(7) 0.0160(8) -0.0068(7)
C6B 0.0359(8) 0.0299(7) 0.0364(7) 0.0001(6) 0.0119(6) -0.0053(6)
C7B 0.0295(7) 0.0355(8) 0.0321(7) -0.0017(6) 0.0106(6) -0.0063(6)
C10B 0.0295(7) 0.0340(8) 0.0296(7) 0.0009(6) 0.0107(6) -0.0023(6)
C11B 0.0293(7) 0.0421(8) 0.0316(7) 0.0022(6) 0.0055(6) -0.0038(6)
C12B 0.0332(8) 0.0421(9) 0.0358(8) 0.0102(7) 0.0075(6) 0.0016(7)
C13B 0.0429(9) 0.0335(8) 0.0520(10) 0.0047(7) 0.0120(8) -0.0036(7)
C14B 0.0343(8) 0.0374(8) 0.0490(9) -0.0004(7) 0.0074(7) -0.0078(7)
C15B 0.0262(7) 0.0358(8) 0.0340(7) 0.0023(6) 0.0077(6) -0.0023(6)
C16B 0.0342(8) 0.0367(8) 0.0378(8) -0.0001(6) 0.0065(7) -0.0031(6)
C17B 0.0311(8) 0.0385(9) 0.0629(11) 0.0052(7) 0.0142(8) 0.0012(8)
C18B 0.0309(7) 0.0342(8) 0.0508(9) -0.0008(6) 0.0159(7) -0.0034(7)
C19B 0.0470(10) 0.0601(12) 0.0551(11) -0.0074(9) 0.0253(9) -0.0050(9)
C20B 0.0550(11) 0.0702(13) 0.0440(10) 0.0043(10) 0.0184(9) -0.0057(9)
C8BA 0.0594(17) 0.074(2) 0.0480(16) -0.0147(15) 0.0090(14) -0.0239(16)
C9BA 0.0722(19) 0.0551(17) 0.0508(16) -0.0098(14) 0.0279(15) -0.0260(13)

loop_
_atom_type_symbol
_atom_type_description
_atom_type_scat_dispersion_real
_atom_type_scat_dispersion_imag
_atom_type_scat_source
C C 0.0033 0.0016 'International Tables Vol C Tables 4.2.6.8 and 6.1.1.4'
H H 0.0000 0.0000 'International Tables Vol C Tables 4.2.6.8 and 6.1.1.4'
N N 0.0061 0.0033 'International Tables Vol C Tables 4.2.6.8 and 6.1.1.4'
O O 0.0106 0.0060 'International Tables Vol C Tables 4.2.6.8 and 6.1.1.4'
F F 0.0171 0.0103 'International Tables Vol C Tables 4.2.6.8 and 6.1.1.4'
S S 0.1246 0.1234 'International Tables Vol C Tables 4.2.6.8 and 6.1.1.4'
Cl Cl 0.1484 0.1585 'International Tables Vol C Tables 4.2.6.8 and 6.1.1.4'

loop_
_geom_angle_atom_site_label_1
_geom_angle_atom_site_label_2
_geom_angle_atom_site_label_3
_geom_angle_site_symmetry_1
_geom_angle_site_symmetry_3
_geom_angle
_geom_angle_publ_flag
C8A S1A C7A . . 98.85(9) ?
C9A S2A C7A . . 96.37(9) ?
C16A N1A C18A . . 106.68(13) ?
C16A N1A C15A . . 125.89(13) ?
C18A N1A C15A . . 126.99(13) ?
C16A N2A C17A . . 105.00(14) ?
F1A C1A C2A . . 117.88(16) ?
F1A C1A C6A . . 118.02(14) ?
C2A C1A C6A . . 124.10(17) ?
C1A C2A C3A . . 118.32(19) ?
C1A C2A H2AA . . 120.8 ?
C3A C2A H2AA . . 120.8 ?
C4A C3A C2A . . 119.60(17) ?
C4A C3A H3AA . . 120.2 ?
C2A C3A H3AA . . 120.2 ?
C3A C4A C5A . . 120.96(18) ?
C3A C4A H4AA . . 119.5 ?
C5A C4A H4AA . . 119.5 ?
C4A C5A C6A . . 120.95(18) ?
C4A C5A H5AA . . 119.5 ?
C6A C5A H5AA . . 119.5 ?
C1A C6A C5A . . 116.03(15) ?
C1A C6A C7A . . 120.22(14) ?
C5A C6A C7A . . 123.69(15) ?
C6A C7A C10A . . 114.07(12) ?
C6A C7A S2A . . 114.03(11) ?
C10A C7A S2A . . 106.19(10) ?
C6A C7A S1A . . 104.64(10) ?
C10A C7A S1A . . 112.03(10) ?
S2A C7A S1A . . 105.68(7) ?
C9A C8A S1A . . 107.87(13) ?
C9A C8A H8AA . . 110.1 ?
S1A C8A H8AA . . 110.1 ?
C9A C8A H8AB . . 110.1 ?
S1A C8A H8AB . . 110.1 ?
H8AA C8A H8AB . . 108.4 ?
C8A C9A S2A . . 106.58(14) ?
C8A C9A H9AA . . 110.4 ?
S2A C9A H9AA . . 110.4 ?
C8A C9A H9AB . . 110.4 ?
S2A C9A H9AB . . 110.4 ?
H9AA C9A H9AB . . 108.6 ?
C11A C10A C15A . . 116.47(14) ?
C11A C10A C7A . . 118.17(13) ?
C15A C10A C7A . . 125.28(13) ?
C12A C11A C10A . . 121.56(15) ?
C12A C11A H11A . . 119.2 ?
C10A C11A H11A . . 119.2 ?
C13A C12A C11A . . 121.89(15) ?
C13A C12A Cl1A . . 119.50(13) ?
C11A C12A Cl1A . . 118.58(13) ?
C12A C13A C14A . . 117.65(15) ?
C12A C13A H13A . . 121.2 ?
C14A C13A H13A . . 121.2 ?
C13A C14A C15A . . 121.52(15) ?
C13A C14A H14A . . 119.2 ?
C15A C14A H14A . . 119.2 ?
C14A C15A C10A . . 120.89(14) ?
C14A C15A N1A . . 115.37(13) ?
C10A C15A N1A . . 123.74(13) ?
N2A C16A N1A . . 111.56(14) ?
N2A C16A C20A . . 124.43(15) ?
N1A C16A C20A . . 123.92(14) ?
N2A C17A C18A . . 112.22(15) ?
N2A C17A H17A . . 123.9 ?
C18A C17A H17A . . 123.9 ?
C17A C18A N1A . . 104.49(14) ?
C17A C18A C19A . . 128.22(17) ?
N1A C18A C19A . . 127.03(16) ?
O1A C19A C18A . . 126.8(2) ?
O1A C19A H19A . . 116.6 ?
C18A C19A H19A . . 116.6 ?
C16A C20A H20A . . 109.5 ?
C16A C20A H20B . . 109.5 ?
H20A C20A H20B . . 109.5 ?
C16A C20A H20C . . 109.5 ?
H20A C20A H20C . . 109.5 ?
H20B C20A H20C . . 109.5 ?
C8BB S1B C7B . . 94.2(6) ?
C8BA S1B C7B . . 98.91(10) ?
C9BA S2B C7B . . 95.08(10) ?
C9BB S2B C7B . . 99.7(6) ?
C16B N1B C18B . . 107.07(13) ?
C16B N1B C15B . . 125.95(13) ?
C18B N1B C15B . . 126.91(13) ?
C16B N2B C17B . . 105.43(14) ?
F1B C1B C6B . . 118.32(15) ?
F1B C1B C2B . . 118.18(18) ?
C6B C1B C2B . . 123.49(18) ?
C3B C2B C1B . . 118.9(2) ?
C3B C2B H2BA . . 120.6 ?
C1B C2B H2BA . . 120.6 ?
C4B C3B C2B . . 119.8(2) ?
C4B C3B H3BA . . 120.1 ?
C2B C3B H3BA . . 120.1 ?
C3B C4B C5B . . 120.48(19) ?
C3B C4B H4BA . . 119.8 ?
C5B C4B H4BA . . 119.8 ?
C6B C5B C4B . . 121.45(19) ?
C6B C5B H5BA . . 119.3 ?
C4B C5B H5BA . . 119.3 ?
C1B C6B C5B . . 115.88(16) ?
C1B C6B C7B . . 120.13(14) ?
C5B C6B C7B . . 123.89(15) ?
C6B C7B C10B . . 114.84(12) ?
C6B C7B S2B . . 113.37(10) ?
C10B C7B S2B . . 105.14(10) ?
C6B C7B S1B . . 105.13(10) ?
C10B C7B S1B . . 112.60(10) ?
S2B C7B S1B . . 105.52(7) ?
C11B C10B C15B . . 116.49(14) ?
C11B C10B C7B . . 119.18(13) ?
C15B C10B C7B . . 124.05(13) ?
C12B C11B C10B . . 121.13(15) ?
C12B C11B H11B . . 119.4 ?
C10B C11B H11B . . 119.4 ?
C13B C12B C11B . . 122.02(15) ?
C13B C12B Cl1B . . 119.17(13) ?
C11B C12B Cl1B . . 118.81(13) ?
C12B C13B C14B . . 117.58(16) ?
C12B C13B H13B . . 121.2 ?
C14B C13B H13B . . 121.2 ?
C13B C14B C15B . . 121.29(15) ?
C13B C14B H14B . . 119.4 ?
C15B C14B H14B . . 119.4 ?
C14B C15B C10B . . 121.45(14) ?
C14B C15B N1B . . 115.49(14) ?
C10B C15B N1B . . 123.05(14) ?
N2B C16B N1B . . 111.43(15) ?
N2B C16B C20B . . 124.95(16) ?
N1B C16B C20B . . 123.55(15) ?
N2B C17B C18B . . 111.66(15) ?
N2B C17B H17B . . 124.2 ?
C18B C17B H17B . . 124.2 ?
C17B C18B N1B . . 104.40(15) ?
C17B C18B C19B . . 127.11(16) ?
N1B C18B C19B . . 127.28(16) ?
O1B C19B C18B . . 126.31(19) ?
O1B C19B H19B . . 116.8 ?
C18B C19B H19B . . 116.8 ?
C16B C20B H20D . . 109.5 ?
C16B C20B H20E . . 109.5 ?
H20D C20B H20E . . 109.5 ?
C16B C20B H20F . . 109.5 ?
H20D C20B H20F . . 109.5 ?
H20E C20B H20F . . 109.5 ?
C9BA C8BA S1B . . 108.8(2) ?
C9BA C8BA H8BA . . 109.9 ?
S1B C8BA H8BA . . 109.9 ?
C9BA C8BA H8BB . . 109.9 ?
S1B C8BA H8BB . . 109.9 ?
H8BA C8BA H8BB . . 108.3 ?
C8BA C9BA S2B . . 106.3(2) ?
C8BA C9BA H9BA . . 110.5 ?
S2B C9BA H9BA . . 110.5 ?
C8BA C9BA H9BB . . 110.5 ?
S2B C9BA H9BB . . 110.5 ?
H9BA C9BA H9BB . . 108.7 ?
C9BB C8BB S1B . . 108.3(14) ?
C9BB C8BB H8BC . . 110.0 ?
S1B C8BB H8BC . . 110.0 ?
C9BB C8BB H8BD . . 110.0 ?
S1B C8BB H8BD . . 110.0 ?
H8BC C8BB H8BD . . 108.4 ?
C8BB C9BB S2B . . 105.7(16) ?
C8BB C9BB H9BC . . 110.6 ?
S2B C9BB H9BC . . 110.6 ?
C8BB C9BB H9BD . . 110.6 ?
S2B C9BB H9BD . . 110.6 ?
H9BC C9BB H9BD . . 108.7 ?

loop_
_geom_bond_atom_site_label_1
_geom_bond_atom_site_label_2
_geom_bond_site_symmetry_2
_geom_bond_distance
_geom_bond_publ_flag
Cl1A C12A . 1.7415(16) ?
S1A C8A . 1.794(2) ?
S1A C7A . 1.8764(16) ?
S2A C9A . 1.802(2) ?
S2A C7A . 1.8396(16) ?
F1A C1A . 1.367(2) ?
O1A C19A . 1.190(2) ?
N1A C16A . 1.3659(19) ?
N1A C18A . 1.392(2) ?
N1A C15A . 1.4389(19) ?
N2A C16A . 1.330(2) ?
N2A C17A . 1.351(2) ?
C1A C2A . 1.374(2) ?
C1A C6A . 1.383(2) ?
C2A C3A . 1.383(3) ?
C2A H2AA . 0.9300 ?
C3A C4A . 1.370(3) ?
C3A H3AA . 0.9300 ?
C4A C5A . 1.387(3) ?
C4A H4AA . 0.9300 ?
C5A C6A . 1.391(2) ?
C5A H5AA . 0.9300 ?
C6A C7A . 1.533(2) ?
C7A C10A . 1.544(2) ?
C8A C9A . 1.495(3) ?
C8A H8AA . 0.9700 ?
C8A H8AB . 0.9700 ?
C9A H9AA . 0.9700 ?
C9A H9AB . 0.9700 ?
C10A C11A . 1.400(2) ?
C10A C15A . 1.403(2) ?
C11A C12A . 1.377(2) ?
C11A H11A . 0.9300 ?
C12A C13A . 1.375(2) ?
C13A C14A . 1.381(2) ?
C13A H13A . 0.9300 ?
C14A C15A . 1.393(2) ?
C14A H14A . 0.9300 ?
C16A C20A . 1.480(2) ?
C17A C18A . 1.367(2) ?
C17A H17A . 0.9300 ?
C18A C19A . 1.426(2) ?
C19A H19A . 0.9300 ?
C20A H20A . 0.9600 ?
C20A H20B . 0.9600 ?
C20A H20C . 0.9600 ?
Cl1B C12B . 1.7407(16) ?
S1B C8BB . 1.737(15) ?
S1B C8BA . 1.788(3) ?
S1B C7B . 1.8728(15) ?
S2B C9BA . 1.804(3) ?
S2B C9BB . 1.82(2) ?
S2B C7B . 1.8349(15) ?
F1B C1B . 1.358(2) ?
O1B C19B . 1.212(3) ?
N1B C16B . 1.365(2) ?
N1B C18B . 1.388(2) ?
N1B C15B . 1.4375(19) ?
N2B C16B . 1.321(2) ?
N2B C17B . 1.357(2) ?
C1B C6B . 1.379(2) ?
C1B C2B . 1.381(3) ?
C2B C3B . 1.372(3) ?
C2B H2BA . 0.9300 ?
C3B C4B . 1.363(3) ?
C3B H3BA . 0.9300 ?
C4B C5B . 1.389(3) ?
C4B H4BA . 0.9300 ?
C5B C6B . 1.389(2) ?
C5B H5BA . 0.9300 ?
C6B C7B . 1.531(2) ?
C7B C10B . 1.542(2) ?
C10B C11B . 1.397(2) ?
C10B C15B . 1.399(2) ?
C11B C12B . 1.383(2) ?
C11B H11B . 0.9300 ?
C12B C13B . 1.375(2) ?
C13B C14B . 1.378(2) ?
C13B H13B . 0.9300 ?
C14B C15B . 1.388(2) ?
C14B H14B . 0.9300 ?
C16B C20B . 1.485(2) ?
C17B C18B . 1.371(2) ?
C17B H17B . 0.9300 ?
C18B C19B . 1.435(3) ?
C19B H19B . 0.9300 ?
C20B H20D . 0.9600 ?
C20B H20E . 0.9600 ?
C20B H20F . 0.9600 ?
C8BA C9BA . 1.504(5) ?
C8BA H8BA . 0.9700 ?
C8BA H8BB . 0.9700 ?
C9BA H9BA . 0.9700 ?
C9BA H9BB . 0.9700 ?
C8BB C9BB . 1.54(3) ?
C8BB H8BC . 0.9700 ?
C8BB H8BD . 0.9700 ?
C9BB H9BC . 0.9700 ?
C9BB H9BD . 0.9700 ?

loop_
_geom_hbond_atom_site_label_D
_geom_hbond_atom_site_label_H
_geom_hbond_atom_site_label_A
_geom_hbond_site_symmetry_A
_geom_hbond_distance_DH
_geom_hbond_distance_HA
_geom_hbond_distance_DA
_geom_hbond_angle_DHA
_geom_hbond_publ_flag
C17B H17B O1A 1_555 0.93 2.27 3.163(3) 160 y
C20A H20C F1A 1_555 0.96 2.53 3.377(2) 147 y
C2A H2AA Cg5 2_646 0.93 2.81 3.727(2) 167 y
C13A H13A Cg4 1_565 0.93 2.98 3.7764(19) 144 y
C13B H13B Cg2 1_565 0.93 2.93 3.716(2) 143 y

loop_
_geom_torsion_atom_site_label_1
_geom_torsion_atom_site_label_2
_geom_torsion_atom_site_label_3
_geom_torsion_atom_site_label_4
_geom_torsion_site_symmetry_1
_geom_torsion_site_symmetry_2
_geom_torsion_site_symmetry_3
_geom_torsion_site_symmetry_4
_geom_torsion
_geom_torsion_publ_flag
F1A C1A C2A C3A . . . . 177.86(16) ?
C6A C1A C2A C3A . . . . -1.8(3) ?
C1A C2A C3A C4A . . . . 0.5(3) ?
C2A C3A C4A C5A . . . . 1.0(3) ?
C3A C4A C5A C6A . . . . -1.3(3) ?
F1A C1A C6A C5A . . . . -178.19(14) ?
C2A C1A C6A C5A . . . . 1.4(2) ?
F1A C1A C6A C7A . . . . 4.3(2) ?
C2A C1A C6A C7A . . . . -176.03(16) ?
C4A C5A C6A C1A . . . . 0.1(2) ?
C4A C5A C6A C7A . . . . 177.49(15) ?
C1A C6A C7A C10A . . . . -67.81(18) ?
C5A C6A C7A C10A . . . . 114.93(16) ?
C1A C6A C7A S2A . . . . 169.95(12) ?
C5A C6A C7A S2A . . . . -7.31(19) ?
C1A C6A C7A S1A . . . . 54.97(16) ?
C5A C6A C7A S1A . . . . -122.29(14) ?
C9A S2A C7A C6A . . . . -89.25(13) ?
C9A S2A C7A C10A . . . . 144.28(12) ?
C9A S2A C7A S1A . . . . 25.12(10) ?
C8A S1A C7A C6A . . . . 119.73(12) ?
C8A S1A C7A C10A . . . . -116.18(12) ?
C8A S1A C7A S2A . . . . -0.96(11) ?
C7A S1A C8A C9A . . . . -30.39(17) ?
S1A C8A C9A S2A . . . . 51.40(18) ?
C7A S2A C9A C8A . . . . -47.47(16) ?
C6A C7A C10A C11A . . . . 150.01(14) ?
S2A C7A C10A C11A . . . . -83.54(15) ?
S1A C7A C10A C11A . . . . 31.36(17) ?
C6A C7A C10A C15A . . . . -33.5(2) ?
S2A C7A C10A C15A . . . . 92.96(15) ?
S1A C7A C10A C15A . . . . -152.14(13) ?
C15A C10A C11A C12A . . . . 1.4(2) ?
C7A C10A C11A C12A . . . . 178.23(15) ?
C10A C11A C12A C13A . . . . -0.3(3) ?
C10A C11A C12A Cl1A . . . . 177.61(13) ?
C11A C12A C13A C14A . . . . -0.5(3) ?
Cl1A C12A C13A C14A . . . . -178.33(14) ?
C12A C13A C14A C15A . . . . 0.0(3) ?
C13A C14A C15A C10A . . . . 1.2(3) ?
C13A C14A C15A N1A . . . . -178.58(15) ?
C11A C10A C15A C14A . . . . -1.9(2) ?
C7A C10A C15A C14A . . . . -178.42(15) ?
C11A C10A C15A N1A . . . . 177.91(14) ?
C7A C10A C15A N1A . . . . 1.4(2) ?
C16A N1A C15A C14A . . . . -75.4(2) ?
C18A N1A C15A C14A . . . . 96.07(19) ?
C16A N1A C15A C10A . . . . 104.81(18) ?
C18A N1A C15A C10A . . . . -83.7(2) ?
C17A N2A C16A N1A . . . . -1.26(19) ?
C17A N2A C16A C20A . . . . 175.30(17) ?
C18A N1A C16A N2A . . . . 2.08(18) ?
C15A N1A C16A N2A . . . . 174.99(14) ?
C18A N1A C16A C20A . . . . -174.49(16) ?
C15A N1A C16A C20A . . . . -1.6(2) ?
C16A N2A C17A C18A . . . . -0.1(2) ?
N2A C17A C18A N1A . . . . 1.30(19) ?
N2A C17A C18A C19A . . . . -173.19(17) ?
C16A N1A C18A C17A . . . . -1.97(17) ?
C15A N1A C18A C17A . . . . -174.77(14) ?
C16A N1A C18A C19A . . . . 172.60(17) ?
C15A N1A C18A C19A . . . . -0.2(3) ?
C17A C18A C19A O1A . . . . 177.3(2) ?
N1A C18A C19A O1A . . . . 4.0(3) ?
F1B C1B C2B C3B . . . . -177.98(19) ?
C6B C1B C2B C3B . . . . 1.3(3) ?
C1B C2B C3B C4B . . . . -0.3(3) ?
C2B C3B C4B C5B . . . . -1.0(3) ?
C3B C4B C5B C6B . . . . 1.4(3) ?
F1B C1B C6B C5B . . . . 178.35(16) ?
C2B C1B C6B C5B . . . . -0.9(3) ?
F1B C1B C6B C7B . . . . -5.0(2) ?
C2B C1B C6B C7B . . . . 175.70(18) ?
C4B C5B C6B C1B . . . . -0.4(2) ?
C4B C5B C6B C7B . . . . -176.88(16) ?
C1B C6B C7B C10B . . . . 67.24(19) ?
C5B C6B C7B C10B . . . . -116.45(16) ?
C1B C6B C7B S2B . . . . -171.85(13) ?
C5B C6B C7B S2B . . . . 4.5(2) ?
C1B C6B C7B S1B . . . . -57.09(17) ?
C5B C6B C7B S1B . . . . 119.22(15) ?
C9BA S2B C7B C6B . . . . 82.91(18) ?
C9BB S2B C7B C6B . . . . 106.1(10) ?
C9BA S2B C7B C10B . . . . -150.86(17) ?
C9BB S2B C7B C10B . . . . -127.7(10) ?
C9BA S2B C7B S1B . . . . -31.63(16) ?
C9BB S2B C7B S1B . . . . -8.4(10) ?
C8BB S1B C7B C6B . . . . -87.5(7) ?
C8BA S1B C7B C6B . . . . -111.47(19) ?
C8BB S1B C7B C10B . . . . 146.8(7) ?
C8BA S1B C7B C10B . . . . 122.8(2) ?
C8BB S1B C7B S2B . . . . 32.6(7) ?
C8BA S1B C7B S2B . . . . 8.64(19) ?
C6B C7B C10B C11B . . . . -145.03(14) ?
S2B C7B C10B C11B . . . . 89.65(14) ?
S1B C7B C10B C11B . . . . -24.74(17) ?
C6B C7B C10B C15B . . . . 41.2(2) ?
S2B C7B C10B C15B . . . . -84.13(15) ?
S1B C7B C10B C15B . . . . 161.48(12) ?
C15B C10B C11B C12B . . . . 1.5(2) ?
C7B C10B C11B C12B . . . . -172.71(14) ?
C10B C11B C12B C13B . . . . -1.7(3) ?
C10B C11B C12B Cl1B . . . . 177.78(12) ?
C11B C12B C13B C14B . . . . 0.4(3) ?
Cl1B C12B C13B C14B . . . . -179.10(14) ?
C12B C13B C14B C15B . . . . 1.0(3) ?
C13B C14B C15B C10B . . . . -1.2(3) ?
C13B C14B C15B N1B . . . . 177.64(16) ?
C11B C10B C15B C14B . . . . -0.1(2) ?
C7B C10B C15B C14B . . . . 173.82(15) ?
C11B C10B C15B N1B . . . . -178.85(13) ?
C7B C10B C15B N1B . . . . -4.9(2) ?
C16B N1B C15B C14B . . . . 81.0(2) ?
C18B N1B C15B C14B . . . . -95.36(19) ?
C16B N1B C15B C10B . . . . -100.17(19) ?
C18B N1B C15B C10B . . . . 83.4(2) ?
C17B N2B C16B N1B . . . . 0.81(19) ?
C17B N2B C16B C20B . . . . -176.26(18) ?
C18B N1B C16B N2B . . . . -1.30(19) ?
C15B N1B C16B N2B . . . . -178.28(14) ?
C18B N1B C16B C20B . . . . 175.82(17) ?
C15B N1B C16B C20B . . . . -1.2(3) ?
C16B N2B C17B C18B . . . . 0.0(2) ?
N2B C17B C18B N1B . . . . -0.8(2) ?
N2B C17B C18B C19B . . . . 167.32(17) ?
C16B N1B C18B C17B . . . . 1.20(17) ?
C15B N1B C18B C17B . . . . 178.14(15) ?
C16B N1B C18B C19B . . . . -166.85(17) ?
C15B N1B C18B C19B . . . . 10.1(3) ?
C17B C18B C19B O1B . . . . -159.9(2) ?
N1B C18B C19B O1B . . . . 5.5(3) ?
C8BB S1B C8BA C9BA . . . . -56.2(13) ?
C7B S1B C8BA C9BA . . . . 24.1(4) ?
S1B C8BA C9BA S2B . . . . -49.0(4) ?
C9BB S2B C9BA C8BA . . . . -52.7(17) ?
C7B S2B C9BA C8BA . . . . 50.0(3) ?
C8BA S1B C8BB C9BB . . . . 50.7(17) ?
C7B S1B C8BB C9BB . . . . -51.8(19) ?
S1B C8BB C9BB S2B . . . . 50(2) ?
C9BA S2B C9BB C8BB . . . . 57.1(19) ?
C7B S2B C9BB C8BB . . . . -23.2(19) ?
